data_1502812
loop_
_publ_author_name
'Hu, Wei-Min'
'Li, Min-Yi'
'Li, Jun'
'Xiao, Qiang'
'Feng, Gang'
'Wu, Jun'

_publ_section_title
;
 Dolabranes from the Chinese Mangrove,Ceriops tagal
;
_journal_issue 10
_journal_name_full 'Journal of Natural Products'
_journal_page_first 1701
_journal_paper_doi 10.1021/np100484w
_journal_volume 73
_journal_year 2010
_chemical_absolute_configuration rm
_chemical_formula_moiety 'C18 H28 O3'
_chemical_formula_sum 'C18 H28 O3'
_chemical_formula_weight 292.40
_chemical_name_systematic
; 
 ? 
;
_space_group_IT_number 19
_symmetry_cell_setting orthorhombic
_symmetry_space_group_name_Hall 'P 2ac 2ab'
_symmetry_space_group_name_H-M 'P 21 21 21'
_atom_sites_solution_hydrogens geom
_atom_sites_solution_primary direct
_atom_sites_solution_secondary difmap
_audit_creation_method SHELXL-97
_cell_angle_alpha 90.00
_cell_angle_beta 90.00
_cell_angle_gamma 90.00
_cell_formula_units_Z 8
_cell_length_a 7.6054(3)
_cell_length_b 10.8888(4)
_cell_length_c 38.7397(15)
_cell_measurement_reflns_used 9520
_cell_measurement_temperature 110(2)
_cell_measurement_theta_max 26.95
_cell_measurement_theta_min 2.15
_cell_volume 3208.2(2)
_computing_cell_refinement 'SAINT-PLUS (Bruker, 2003)'
_computing_data_collection 'SMART (Bruker, 2001)'
_computing_data_reduction SAINT-PLUS
_computing_molecular_graphics SHELXTL
_computing_publication_material SHELXTL
_computing_structure_refinement SHELXTL
_computing_structure_solution 'SHELXTL (Bruker, 2005)'
_diffrn_ambient_temperature 110(2)
_diffrn_measured_fraction_theta_full 0.997
_diffrn_measured_fraction_theta_max 0.997
_diffrn_measurement_device_type 'Bruker AXS SMART 1000 CCD diffractometer'
_diffrn_measurement_method '\w scans'
_diffrn_radiation_monochromator graphite
_diffrn_radiation_source 'fine-focus sealed tube'
_diffrn_radiation_type MoK\a
_diffrn_radiation_wavelength 0.71073
_diffrn_reflns_av_R_equivalents 0.0267
_diffrn_reflns_av_sigmaI/netI 0.0233
_diffrn_reflns_limit_h_max 9
_diffrn_reflns_limit_h_min -7
_diffrn_reflns_limit_k_max 10
_diffrn_reflns_limit_k_min -13
_diffrn_reflns_limit_l_max 49
_diffrn_reflns_limit_l_min -44
_diffrn_reflns_number 16359
_diffrn_reflns_theta_full 27.03
_diffrn_reflns_theta_max 27.03
_diffrn_reflns_theta_min 1.05
_diffrn_standards_number 0
_exptl_absorpt_coefficient_mu 0.080
_exptl_absorpt_correction_T_max 0.9771
_exptl_absorpt_correction_T_min 0.9640
_exptl_absorpt_correction_type multi-scan
_exptl_absorpt_process_details 'SADABS (Sheldrick, 2004)'
_exptl_crystal_colour colorless
_exptl_crystal_density_diffrn 1.211
_exptl_crystal_density_method 'not measured'
_exptl_crystal_description block
_exptl_crystal_F_000 1280
_exptl_crystal_size_max 0.46
_exptl_crystal_size_mid 0.42
_exptl_crystal_size_min 0.29
_refine_diff_density_max 0.271
_refine_diff_density_min -0.198
_refine_diff_density_rms 0.046
_refine_ls_extinction_method none
_refine_ls_goodness_of_fit_ref 1.065
_refine_ls_hydrogen_treatment constr
_refine_ls_matrix_type full
_refine_ls_number_parameters 391
_refine_ls_number_reflns 3984
_refine_ls_number_restraints 0
_refine_ls_restrained_S_all 1.065
_refine_ls_R_factor_all 0.0427
_refine_ls_R_factor_gt 0.0385
_refine_ls_shift/su_max 0.000
_refine_ls_shift/su_mean 0.000
_refine_ls_structure_factor_coef Fsqd
_refine_ls_weighting_details 'calc w=1/[\s^2^(Fo^2^)+(0.0565P)^2^+0.9159P] where P=(Fo^2^+2Fc^2^)/3'
_refine_ls_weighting_scheme calc
_refine_ls_wR_factor_gt 0.0953
_refine_ls_wR_factor_ref 0.1018
_reflns_number_gt 3682
_reflns_number_total 3984
_reflns_threshold_expression >2sigma(I)
_cod_data_source_file np100484w_si_002.cif
_cod_data_source_block Tagalsin_P
_cod_depositor_comments
;
The following automatic conversions were performed:

'_symmetry_cell_setting' value 'Orthorhombic' changed to
'orthorhombic' according to
/home/saulius/struct/CIF-dictionaries/cif_core.dic dictionary named
'cif_core.dic' version 2.4.2 from 2011-04-26.

Automatic conversion script
Id: cif_fix_values 1715 2011-07-08 13:25:40Z adriana 
;
_cod_original_sg_symbol_H-M P2(1)2(1)2(1)
_cod_database_code 1502812

loop_
_symmetry_equiv_pos_as_xyz
'x, y, z'
'-x+1/2, -y, z+1/2'
'x+1/2, -y+1/2, -z'
'-x, y+1/2, -z+1/2'

loop_
_atom_site_label
_atom_site_type_symbol
_atom_site_fract_x
_atom_site_fract_y
_atom_site_fract_z
_atom_site_U_iso_or_equiv
_atom_site_adp_type
_atom_site_occupancy
_atom_site_symmetry_multiplicity
_atom_site_calc_flag
_atom_site_refinement_flags
C1 C 0.9773(3) 0.50052(19) 0.05297(5) 0.0188(4) Uani 1 1 d .
H1A H 1.0325 0.4309 0.0653 0.023 Uiso 1 1 calc R
H1B H 1.0681 0.5374 0.0379 0.023 Uiso 1 1 calc R
C2 C 0.9214(3) 0.59514(19) 0.07917(5) 0.0196(4) Uani 1 1 d .
C3 C 0.7378(3) 0.5937(2) 0.09117(5) 0.0207(4) Uani 1 1 d .
C4 C 0.6186(3) 0.5146(2) 0.07826(5) 0.0193(4) Uani 1 1 d .
C5 C 0.6709(3) 0.41242(19) 0.05333(5) 0.0183(4) Uani 1 1 d .
C6 C 0.5160(3) 0.3699(2) 0.03033(5) 0.0224(4) Uani 1 1 d .
H6A H 0.5446 0.2880 0.0207 0.027 Uiso 1 1 calc R
H6B H 0.4103 0.3605 0.0450 0.027 Uiso 1 1 calc R
C7 C 0.4720(3) 0.4561(2) 0.00065(5) 0.0214(4) Uani 1 1 d .
H7A H 0.4331 0.5364 0.0098 0.026 Uiso 1 1 calc R
H7B H 0.3750 0.4211 -0.0133 0.026 Uiso 1 1 calc R
C8 C 0.6347(3) 0.47333(19) -0.02190(5) 0.0178(4) Uani 1 1 d .
H8 H 0.6764 0.3889 -0.0279 0.021 Uiso 1 1 calc R
C9 C 0.7867(3) 0.53458(18) -0.00161(5) 0.0158(4) Uani 1 1 d .
C10 C 0.8291(3) 0.45018(18) 0.03013(5) 0.0175(4) Uani 1 1 d .
H10 H 0.8753 0.3719 0.0202 0.021 Uiso 1 1 calc R
C11 C 0.9485(3) 0.5371(2) -0.02575(5) 0.0194(4) Uani 1 1 d .
H11A H 1.0453 0.5814 -0.0140 0.023 Uiso 1 1 calc R
H11B H 0.9882 0.4518 -0.0298 0.023 Uiso 1 1 calc R
C12 C 0.9129(3) 0.5990(2) -0.06086(5) 0.0208(4) Uani 1 1 d .
H12A H 0.8899 0.6875 -0.0571 0.025 Uiso 1 1 calc R
H12B H 1.0192 0.5917 -0.0755 0.025 Uiso 1 1 calc R
C13 C 0.7567(3) 0.54253(19) -0.07994(5) 0.0193(4) Uani 1 1 d .
C14 C 0.5960(3) 0.5373(2) -0.05620(5) 0.0193(4) Uani 1 1 d .
H14A H 0.5549 0.6220 -0.0515 0.023 Uiso 1 1 calc R
H14B H 0.4999 0.4930 -0.0681 0.023 Uiso 1 1 calc R
C17 C 0.8024(3) 0.4164(2) -0.09472(5) 0.0240(4) Uani 1 1 d .
H17A H 0.9016 0.4243 -0.1107 0.036 Uiso 1 1 calc R
H17B H 0.7004 0.3833 -0.1071 0.036 Uiso 1 1 calc R
H17C H 0.8345 0.3607 -0.0759 0.036 Uiso 1 1 calc R
C18 C 0.4327(3) 0.5194(2) 0.09161(6) 0.0283(5) Uani 1 1 d .
H18A H 0.4259 0.5779 0.1108 0.042 Uiso 1 1 calc R
H18B H 0.3976 0.4377 0.0997 0.042 Uiso 1 1 calc R
H18C H 0.3538 0.5459 0.0731 0.042 Uiso 1 1 calc R
C19 C 0.7222(3) 0.3007(2) 0.07589(6) 0.0258(5) Uani 1 1 d .
H19A H 0.6208 0.2753 0.0898 0.039 Uiso 1 1 calc R
H19B H 0.8195 0.3234 0.0912 0.039 Uiso 1 1 calc R
H19C H 0.7587 0.2326 0.0610 0.039 Uiso 1 1 calc R
C20 C 0.7413(3) 0.66752(18) 0.00882(5) 0.0195(4) Uani 1 1 d .
H20A H 0.7152 0.7157 -0.0119 0.029 Uiso 1 1 calc R
H20B H 0.8414 0.7041 0.0210 0.029 Uiso 1 1 calc R
H20C H 0.6383 0.6672 0.0240 0.029 Uiso 1 1 calc R
C21 C 0.4665(3) 1.0096(2) 0.28204(5) 0.0212(4) Uani 1 1 d .
H21A H 0.4113 1.0788 0.2946 0.025 Uiso 1 1 calc R
H21B H 0.3864 0.9856 0.2631 0.025 Uiso 1 1 calc R
C22 C 0.4860(3) 0.9036(2) 0.30623(5) 0.0244(5) Uani 1 1 d .
C23 C 0.6544(3) 0.8880(2) 0.32408(5) 0.0239(5) Uani 1 1 d .
C24 C 0.7928(3) 0.9619(2) 0.31963(5) 0.0213(4) Uani 1 1 d .
C25 C 0.7776(3) 1.07411(18) 0.29590(5) 0.0175(4) Uani 1 1 d .
C26 C 0.9551(3) 1.1118(2) 0.27998(5) 0.0220(4) Uani 1 1 d .
H26A H 0.9451 1.1971 0.2714 0.026 Uiso 1 1 calc R
H26B H 1.0453 1.1112 0.2984 0.026 Uiso 1 1 calc R
C27 C 1.0184(3) 1.0304(2) 0.25047(5) 0.0203(4) Uani 1 1 d .
H27A H 1.1301 1.0631 0.2411 0.024 Uiso 1 1 calc R
H27B H 1.0405 0.9462 0.2591 0.024 Uiso 1 1 calc R
C28 C 0.8804(2) 1.02657(18) 0.22209(5) 0.0160(4) Uani 1 1 d .
H28 H 0.8570 1.1137 0.2154 0.019 Uiso 1 1 calc R
C29 C 0.7037(2) 0.97335(18) 0.23518(5) 0.0154(4) Uani 1 1 d .
C30 C 0.6415(3) 1.05354(17) 0.26645(5) 0.0156(4) Uani 1 1 d .
H30 H 0.6170 1.1368 0.2567 0.019 Uiso 1 1 calc R
C31 C 0.5720(3) 0.98689(19) 0.20506(5) 0.0189(4) Uani 1 1 d .
H31A H 0.4576 0.9514 0.2121 0.023 Uiso 1 1 calc R
H31B H 0.5535 1.0753 0.2003 0.023 Uiso 1 1 calc R
C32 C 0.6341(3) 0.9233(2) 0.17160(5) 0.0213(4) Uani 1 1 d .
H32A H 0.6365 0.8334 0.1754 0.026 Uiso 1 1 calc R
H32B H 0.5479 0.9402 0.1530 0.026 Uiso 1 1 calc R
C33 C 0.8160(3) 0.96540(19) 0.15971(5) 0.0193(4) Uani 1 1 d .
C34 C 0.9468(3) 0.96135(19) 0.18968(5) 0.0182(4) Uani 1 1 d .
H34A H 0.9722 0.8745 0.1954 0.022 Uiso 1 1 calc R
H34B H 1.0583 1.0001 0.1822 0.022 Uiso 1 1 calc R
C37 C 0.8088(3) 1.0925(2) 0.14312(5) 0.0243(4) Uani 1 1 d .
H37A H 0.7327 1.0898 0.1227 0.036 Uiso 1 1 calc R
H37B H 0.9275 1.1175 0.1363 0.036 Uiso 1 1 calc R
H37C H 0.7615 1.1517 0.1597 0.036 Uiso 1 1 calc R
C38 C 0.9585(3) 0.9413(2) 0.33977(6) 0.0323(5) Uani 1 1 d .
H38A H 0.9376 0.8793 0.3576 0.048 Uiso 1 1 calc R
H38B H 0.9949 1.0185 0.3507 0.048 Uiso 1 1 calc R
H38C H 1.0515 0.9128 0.3242 0.048 Uiso 1 1 calc R
C39 C 0.7195(3) 1.18268(19) 0.31923(5) 0.0245(5) Uani 1 1 d .
H39A H 0.7027 1.2563 0.3050 0.037 Uiso 1 1 calc R
H39B H 0.8103 1.1985 0.3366 0.037 Uiso 1 1 calc R
H39C H 0.6088 1.1618 0.3308 0.037 Uiso 1 1 calc R
C40 C 0.7202(3) 0.83588(18) 0.24435(5) 0.0194(4) Uani 1 1 d .
H40A H 0.7573 0.7898 0.2239 0.029 Uiso 1 1 calc R
H40B H 0.6062 0.8050 0.2523 0.029 Uiso 1 1 calc R
H40C H 0.8077 0.8256 0.2627 0.029 Uiso 1 1 calc R
O1 O 1.0263(2) 0.66978(14) 0.09087(4) 0.0251(3) Uani 1 1 d .
O2 O 0.6921(2) 0.67601(16) 0.11600(4) 0.0306(4) Uani 1 1 d .
H2 H 0.7720 0.7288 0.1181 0.046 Uiso 1 1 calc R
O3 O 0.7175(2) 0.61623(14) -0.11003(3) 0.0230(3) Uani 1 1 d .
H3 H 0.6952 0.6885 -0.1039 0.035 Uiso 1 1 calc R
O4 O 0.3666(2) 0.83045(17) 0.31182(5) 0.0385(4) Uani 1 1 d .
O5 O 0.6593(3) 0.78802(15) 0.34597(4) 0.0370(4) Uani 1 1 d .
H5 H 0.5595 0.7552 0.3468 0.055 Uiso 1 1 calc R
O6 O 0.8695(2) 0.87866(14) 0.13355(4) 0.0255(3) Uani 1 1 d .
H6 H 0.9724 0.8949 0.1271 0.038 Uiso 1 1 calc R

loop_
_atom_site_aniso_label
_atom_site_aniso_U_11
_atom_site_aniso_U_22
_atom_site_aniso_U_33
_atom_site_aniso_U_23
_atom_site_aniso_U_13
_atom_site_aniso_U_12
C1 0.0191(9) 0.0211(10) 0.0163(9) -0.0002(7) -0.0027(8) 0.0009(8)
C2 0.0237(10) 0.0183(9) 0.0167(9) 0.0003(8) -0.0028(8) -0.0001(9)
C3 0.0236(10) 0.0197(10) 0.0189(9) -0.0011(8) 0.0006(8) -0.0006(9)
C4 0.0216(10) 0.0226(10) 0.0139(8) 0.0027(8) 0.0007(8) 0.0001(9)
C5 0.0216(10) 0.0185(9) 0.0150(9) 0.0012(7) -0.0024(8) -0.0036(8)
C6 0.0245(11) 0.0230(10) 0.0198(10) 0.0011(8) -0.0014(9) -0.0086(9)
C7 0.0193(9) 0.0279(10) 0.0171(9) -0.0004(8) -0.0034(8) -0.0041(9)
C8 0.0186(9) 0.0187(9) 0.0162(8) -0.0015(8) -0.0015(8) -0.0014(8)
C9 0.0172(9) 0.0161(9) 0.0143(8) 0.0006(7) -0.0019(7) -0.0010(8)
C10 0.0200(9) 0.0147(9) 0.0177(9) -0.0012(7) -0.0010(8) 0.0011(8)
C11 0.0164(9) 0.0213(9) 0.0205(9) -0.0006(8) -0.0001(8) 0.0002(8)
C12 0.0222(10) 0.0224(10) 0.0177(9) 0.0010(8) 0.0020(8) -0.0007(9)
C13 0.0231(10) 0.0203(9) 0.0144(8) 0.0001(8) -0.0009(8) 0.0028(9)
C14 0.0190(9) 0.0211(9) 0.0180(9) -0.0005(8) -0.0015(8) 0.0019(9)
C17 0.0271(11) 0.0241(10) 0.0209(10) -0.0038(8) 0.0001(9) 0.0052(9)
C18 0.0245(11) 0.0375(13) 0.0228(10) -0.0034(10) 0.0035(9) -0.0053(10)
C19 0.0347(12) 0.0202(10) 0.0223(10) 0.0047(8) -0.0041(10) -0.0044(10)
C20 0.0238(10) 0.0160(9) 0.0187(9) 0.0009(7) -0.0010(8) 0.0002(9)
C21 0.0158(9) 0.0255(10) 0.0223(9) 0.0006(8) 0.0045(8) 0.0010(8)
C22 0.0261(11) 0.0239(10) 0.0231(10) -0.0005(9) 0.0092(9) -0.0038(9)
C23 0.0346(12) 0.0196(10) 0.0175(9) 0.0030(8) 0.0033(9) 0.0028(10)
C24 0.0264(11) 0.0231(10) 0.0145(9) -0.0017(8) 0.0007(8) 0.0054(9)
C25 0.0174(9) 0.0186(9) 0.0164(9) -0.0011(7) 0.0018(8) -0.0012(8)
C26 0.0189(9) 0.0276(11) 0.0195(9) -0.0032(8) 0.0000(8) -0.0067(9)
C27 0.0144(9) 0.0259(10) 0.0206(9) -0.0003(8) 0.0018(8) -0.0027(9)
C28 0.0150(9) 0.0163(9) 0.0167(9) 0.0002(7) 0.0018(7) -0.0013(8)
C29 0.0138(9) 0.0153(9) 0.0171(9) -0.0009(7) 0.0007(7) 0.0001(8)
C30 0.0146(9) 0.0137(9) 0.0184(9) 0.0012(7) 0.0015(7) 0.0006(7)
C31 0.0161(9) 0.0216(10) 0.0192(9) -0.0011(8) -0.0010(8) 0.0011(8)
C32 0.0223(10) 0.0254(10) 0.0163(9) -0.0013(8) -0.0024(8) -0.0009(9)
C33 0.0238(10) 0.0186(9) 0.0153(9) -0.0033(8) 0.0021(8) 0.0008(9)
C34 0.0167(9) 0.0183(9) 0.0197(9) 0.0006(8) 0.0026(8) 0.0012(8)
C37 0.0291(11) 0.0241(10) 0.0197(10) 0.0040(8) 0.0018(9) 0.0028(10)
C38 0.0342(13) 0.0407(14) 0.0221(10) 0.0020(10) -0.0061(10) 0.0086(11)
C39 0.0304(12) 0.0201(10) 0.0231(10) -0.0036(8) 0.0031(9) -0.0014(10)
C40 0.0215(10) 0.0155(9) 0.0212(10) -0.0006(7) 0.0030(8) 0.0002(8)
O1 0.0238(8) 0.0241(7) 0.0275(8) -0.0044(6) -0.0036(6) -0.0043(7)
O2 0.0277(8) 0.0325(9) 0.0315(8) -0.0146(7) 0.0062(7) -0.0055(8)
O3 0.0294(8) 0.0226(7) 0.0170(7) 0.0010(6) 0.0005(6) 0.0039(7)
O4 0.0347(10) 0.0379(10) 0.0428(10) 0.0057(8) 0.0132(8) -0.0130(9)
O5 0.0566(12) 0.0268(9) 0.0275(8) 0.0128(7) 0.0032(9) -0.0002(9)
O6 0.0297(8) 0.0255(8) 0.0214(7) -0.0079(6) 0.0059(7) -0.0020(7)

loop_
_atom_type_symbol
_atom_type_description
_atom_type_scat_dispersion_real
_atom_type_scat_dispersion_imag
_atom_type_scat_source
C C 0.0033 0.0000 'International Tables Vol C Tables 4.2.6.8 and 6.1.1.4'
H H 0.0000 0.0000 'International Tables Vol C Tables 4.2.6.8 and 6.1.1.4'
O O 0.0106 0.0000 'International Tables Vol C Tables 4.2.6.8 and 6.1.1.4'

loop_
_geom_angle_atom_site_label_1
_geom_angle_atom_site_label_2
_geom_angle_atom_site_label_3
_geom_angle
C2 C1 C10 115.15(17)
C2 C1 H1A 108.5
C10 C1 H1A 108.5
C2 C1 H1B 108.5
C10 C1 H1B 108.5
H1A C1 H1B 107.5
O1 C2 C3 120.52(19)
O1 C2 C1 121.23(19)
C3 C2 C1 118.23(18)
C4 C3 O2 120.8(2)
C4 C3 C2 121.87(19)
O2 C3 C2 117.32(18)
C3 C4 C18 118.80(19)
C3 C4 C5 121.72(19)
C18 C4 C5 119.18(19)
C4 C5 C19 106.34(16)
C4 C5 C6 112.57(18)
C19 C5 C6 106.33(16)
C4 C5 C10 111.98(16)
C19 C5 C10 109.83(17)
C6 C5 C10 109.57(15)
C7 C6 C5 114.69(17)
C7 C6 H6A 108.6
C5 C6 H6A 108.6
C7 C6 H6B 108.6
C5 C6 H6B 108.6
H6A C6 H6B 107.6
C6 C7 C8 109.28(18)
C6 C7 H7A 109.8
C8 C7 H7A 109.8
C6 C7 H7B 109.8
C8 C7 H7B 109.8
H7A C7 H7B 108.3
C7 C8 C14 113.40(17)
C7 C8 C9 111.58(15)
C14 C8 C9 112.87(16)
C7 C8 H8 106.1
C14 C8 H8 106.1
C9 C8 H8 106.1
C20 C9 C11 108.67(16)
C20 C9 C8 111.73(16)
C11 C9 C8 107.15(15)
C20 C9 C10 112.98(15)
C11 C9 C10 108.71(15)
C8 C9 C10 107.39(15)
C1 C10 C5 109.23(15)
C1 C10 C9 113.18(16)
C5 C10 C9 116.65(16)
C1 C10 H10 105.6
C5 C10 H10 105.6
C9 C10 H10 105.6
C12 C11 C9 113.66(16)
C12 C11 H11A 108.8
C9 C11 H11A 108.8
C12 C11 H11B 108.8
C9 C11 H11B 108.8
H11A C11 H11B 107.7
C13 C12 C11 112.80(17)
C13 C12 H12A 109.0
C11 C12 H12A 109.0
C13 C12 H12B 109.0
C11 C12 H12B 109.0
H12A C12 H12B 107.8
O3 C13 C17 104.10(15)
O3 C13 C12 109.06(17)
C17 C13 C12 111.47(18)
O3 C13 C14 109.92(16)
C17 C13 C14 111.92(17)
C12 C13 C14 110.18(16)
C8 C14 C13 112.66(16)
C8 C14 H14A 109.1
C13 C14 H14A 109.1
C8 C14 H14B 109.1
C13 C14 H14B 109.1
H14A C14 H14B 107.8
C13 C17 H17A 109.5
C13 C17 H17B 109.5
H17A C17 H17B 109.5
C13 C17 H17C 109.5
H17A C17 H17C 109.5
H17B C17 H17C 109.5
C4 C18 H18A 109.5
C4 C18 H18B 109.5
H18A C18 H18B 109.5
C4 C18 H18C 109.5
H18A C18 H18C 109.5
H18B C18 H18C 109.5
C5 C19 H19A 109.5
C5 C19 H19B 109.5
H19A C19 H19B 109.5
C5 C19 H19C 109.5
H19A C19 H19C 109.5
H19B C19 H19C 109.5
C9 C20 H20A 109.5
C9 C20 H20B 109.5
H20A C20 H20B 109.5
C9 C20 H20C 109.5
H20A C20 H20C 109.5
H20B C20 H20C 109.5
C22 C21 C30 113.66(17)
C22 C21 H21A 108.8
C30 C21 H21A 108.8
C22 C21 H21B 108.8
C30 C21 H21B 108.8
H21A C21 H21B 107.7
O4 C22 C23 119.2(2)
O4 C22 C21 122.6(2)
C23 C22 C21 118.16(19)
C24 C23 O5 122.2(2)
C24 C23 C22 123.90(19)
O5 C23 C22 113.9(2)
C23 C24 C38 120.36(19)
C23 C24 C25 119.87(19)
C38 C24 C25 119.61(19)
C24 C25 C26 112.72(17)
C24 C25 C39 106.22(16)
C26 C25 C39 106.26(16)
C24 C25 C30 112.01(16)
C26 C25 C30 109.13(15)
C39 C25 C30 110.30(17)
C27 C26 C25 115.01(17)
C27 C26 H26A 108.5
C25 C26 H26A 108.5
C27 C26 H26B 108.5
C25 C26 H26B 108.5
H26A C26 H26B 107.5
C28 C27 C26 109.85(17)
C28 C27 H27A 109.7
C26 C27 H27A 109.7
C28 C27 H27B 109.7
C26 C27 H27B 109.7
H27A C27 H27B 108.2
C27 C28 C34 112.23(16)
C27 C28 C29 111.87(15)
C34 C28 C29 112.45(16)
C27 C28 H28 106.6
C34 C28 H28 106.6
C29 C28 H28 106.6
C40 C29 C31 108.62(16)
C40 C29 C28 111.56(16)
C31 C29 C28 106.23(15)
C40 C29 C30 112.78(15)
C31 C29 C30 109.58(15)
C28 C29 C30 107.87(15)
C21 C30 C25 109.41(15)
C21 C30 C29 113.06(16)
C25 C30 C29 116.49(16)
C21 C30 H30 105.7
C25 C30 H30 105.7
C29 C30 H30 105.7
C32 C31 C29 113.17(16)
C32 C31 H31A 108.9
C29 C31 H31A 108.9
C32 C31 H31B 108.9
C29 C31 H31B 108.9
H31A C31 H31B 107.8
C33 C32 C31 113.28(17)
C33 C32 H32A 108.9
C31 C32 H32A 108.9
C33 C32 H32B 108.9
C31 C32 H32B 108.9
H32A C32 H32B 107.7
O6 C33 C37 107.90(16)
O6 C33 C32 105.71(17)
C37 C33 C32 111.49(18)
O6 C33 C34 109.28(16)
C37 C33 C34 111.64(17)
C32 C33 C34 110.59(16)
C28 C34 C33 113.26(16)
C28 C34 H34A 108.9
C33 C34 H34A 108.9
C28 C34 H34B 108.9
C33 C34 H34B 108.9
H34A C34 H34B 107.7
C33 C37 H37A 109.5
C33 C37 H37B 109.5
H37A C37 H37B 109.5
C33 C37 H37C 109.5
H37A C37 H37C 109.5
H37B C37 H37C 109.5
C24 C38 H38A 109.5
C24 C38 H38B 109.5
H38A C38 H38B 109.5
C24 C38 H38C 109.5
H38A C38 H38C 109.5
H38B C38 H38C 109.5
C25 C39 H39A 109.5
C25 C39 H39B 109.5
H39A C39 H39B 109.5
C25 C39 H39C 109.5
H39A C39 H39C 109.5
H39B C39 H39C 109.5
C29 C40 H40A 109.5
C29 C40 H40B 109.5
H40A C40 H40B 109.5
C29 C40 H40C 109.5
H40A C40 H40C 109.5
H40B C40 H40C 109.5
C3 O2 H2 109.5
C13 O3 H3 109.5
C23 O5 H5 109.5
C33 O6 H6 109.5

loop_
_geom_bond_atom_site_label_1
_geom_bond_atom_site_label_2
_geom_bond_distance
C1 C2 1.508(3)
C1 C10 1.534(3)
C1 H1A 0.9900
C1 H1B 0.9900
C2 O1 1.226(3)
C2 C3 1.472(3)
C3 C4 1.347(3)
C3 O2 1.360(2)
C4 C18 1.506(3)
C4 C5 1.526(3)
C5 C19 1.548(3)
C5 C6 1.548(3)
C5 C10 1.557(3)
C6 C7 1.522(3)
C6 H6A 0.9900
C6 H6B 0.9900
C7 C8 1.526(3)
C7 H7A 0.9900
C7 H7B 0.9900
C8 C14 1.529(3)
C8 C9 1.549(3)
C8 H8 1.0000
C9 C20 1.542(3)
C9 C11 1.546(3)
C9 C10 1.569(3)
C10 H10 1.0000
C11 C12 1.542(3)
C11 H11A 0.9900
C11 H11B 0.9900
C12 C13 1.528(3)
C12 H12A 0.9900
C12 H12B 0.9900
C13 O3 1.446(2)
C13 C17 1.528(3)
C13 C14 1.531(3)
C14 H14A 0.9900
C14 H14B 0.9900
C17 H17A 0.9800
C17 H17B 0.9800
C17 H17C 0.9800
C18 H18A 0.9800
C18 H18B 0.9800
C18 H18C 0.9800
C19 H19A 0.9800
C19 H19B 0.9800
C19 H19C 0.9800
C20 H20A 0.9800
C20 H20B 0.9800
C20 H20C 0.9800
C21 C22 1.494(3)
C21 C30 1.537(3)
C21 H21A 0.9900
C21 H21B 0.9900
C22 O4 1.227(3)
C22 C23 1.465(3)
C23 C24 1.336(3)
C23 O5 1.380(2)
C24 C38 1.499(3)
C24 C25 1.534(3)
C25 C26 1.540(3)
C25 C39 1.552(3)
C25 C30 1.557(3)
C26 C27 1.525(3)
C26 H26A 0.9900
C26 H26B 0.9900
C27 C28 1.521(3)
C27 H27A 0.9900
C27 H27B 0.9900
C28 C34 1.529(3)
C28 C29 1.549(3)
C28 H28 1.0000
C29 C40 1.544(3)
C29 C31 1.545(3)
C29 C30 1.566(3)
C30 H30 1.0000
C31 C32 1.544(3)
C31 H31A 0.9900
C31 H31B 0.9900
C32 C33 1.528(3)
C32 H32A 0.9900
C32 H32B 0.9900
C33 O6 1.444(2)
C33 C37 1.526(3)
C33 C34 1.530(3)
C34 H34A 0.9900
C34 H34B 0.9900
C37 H37A 0.9800
C37 H37B 0.9800
C37 H37C 0.9800
C38 H38A 0.9800
C38 H38B 0.9800
C38 H38C 0.9800
C39 H39A 0.9800
C39 H39B 0.9800
C39 H39C 0.9800
C40 H40A 0.9800
C40 H40B 0.9800
C40 H40C 0.9800
O2 H2 0.8400
O3 H3 0.8400
O5 H5 0.8400
O6 H6 0.8400

loop_
_geom_hbond_atom_site_label_D
_geom_hbond_atom_site_label_H
_geom_hbond_atom_site_label_A
_geom_hbond_distance_DH
_geom_hbond_distance_HA
_geom_hbond_distance_DA
_geom_hbond_angle_DHA
_geom_hbond_site_symmetry_A
O2 H2 O6 0.84 1.89 2.674(2) 154.8 .
O3 H3 O1 0.84 2.07 2.845(2) 153.3 3_465
O6 H6 O3 0.84 1.98 2.800(2) 164.2 3_565

loop_
_geom_torsion_atom_site_label_1
_geom_torsion_atom_site_label_2
_geom_torsion_atom_site_label_3
_geom_torsion_atom_site_label_4
_geom_torsion
C10 C1 C2 O1 -156.15(19)
C10 C1 C2 C3 25.5(3)
O1 C2 C3 C4 178.5(2)
C1 C2 C3 C4 -3.1(3)
O1 C2 C3 O2 -1.4(3)
C1 C2 C3 O2 176.97(18)
O2 C3 C4 C18 0.5(3)
C2 C3 C4 C18 -179.45(19)
O2 C3 C4 C5 -173.22(18)
C2 C3 C4 C5 6.8(3)
C3 C4 C5 C19 88.3(2)
C18 C4 C5 C19 -85.4(2)
C3 C4 C5 C6 -155.66(19)
C18 C4 C5 C6 30.7(2)
C3 C4 C5 C10 -31.7(3)
C18 C4 C5 C10 154.65(18)
C4 C5 C6 C7 77.0(2)
C19 C5 C6 C7 -166.97(18)
C10 C5 C6 C7 -48.3(2)
C5 C6 C7 C8 57.4(2)
C6 C7 C8 C14 168.56(17)
C6 C7 C8 C9 -62.6(2)
C7 C8 C9 C20 -65.9(2)
C14 C8 C9 C20 63.1(2)
C7 C8 C9 C11 175.13(16)
C14 C8 C9 C11 -55.8(2)
C7 C8 C9 C10 58.5(2)
C14 C8 C9 C10 -172.45(16)
C2 C1 C10 C5 -48.5(2)
C2 C1 C10 C9 83.3(2)
C4 C5 C10 C1 50.5(2)
C19 C5 C10 C1 -67.4(2)
C6 C5 C10 C1 176.15(16)
C4 C5 C10 C9 -79.4(2)
C19 C5 C10 C9 162.70(16)
C6 C5 C10 C9 46.3(2)
C20 C9 C10 C1 -55.8(2)
C11 C9 C10 C1 64.9(2)
C8 C9 C10 C1 -179.47(16)
C20 C9 C10 C5 72.2(2)
C11 C9 C10 C5 -167.08(16)
C8 C9 C10 C5 -51.5(2)
C20 C9 C11 C12 -66.5(2)
C8 C9 C11 C12 54.4(2)
C10 C9 C11 C12 170.21(16)
C9 C11 C12 C13 -54.6(2)
C11 C12 C13 O3 172.14(16)
C11 C12 C13 C17 -73.5(2)
C11 C12 C13 C14 51.4(2)
C7 C8 C14 C13 -174.36(17)
C9 C8 C14 C13 57.5(2)
O3 C13 C14 C8 -173.34(16)
C17 C13 C14 C8 71.5(2)
C12 C13 C14 C8 -53.1(2)
C30 C21 C22 O4 -154.4(2)
C30 C21 C22 C23 26.3(3)
O4 C22 C23 C24 179.5(2)
C21 C22 C23 C24 -1.1(3)
O4 C22 C23 O5 0.3(3)
C21 C22 C23 O5 179.68(18)
O5 C23 C24 C38 -2.6(3)
C22 C23 C24 C38 178.20(19)
O5 C23 C24 C25 -177.94(18)
C22 C23 C24 C25 2.9(3)
C23 C24 C25 C26 -152.62(19)
C38 C24 C25 C26 32.0(3)
C23 C24 C25 C39 91.4(2)
C38 C24 C25 C39 -84.0(2)
C23 C24 C25 C30 -29.1(3)
C38 C24 C25 C30 155.55(18)
C24 C25 C26 C27 76.1(2)
C39 C25 C26 C27 -167.95(18)
C30 C25 C26 C27 -49.0(2)
C25 C26 C27 C28 56.8(2)
C26 C27 C28 C34 171.93(16)
C26 C27 C28 C29 -60.6(2)
C27 C28 C29 C40 -67.3(2)
C34 C28 C29 C40 60.1(2)
C27 C28 C29 C31 174.52(16)
C34 C28 C29 C31 -58.1(2)
C27 C28 C29 C30 57.1(2)
C34 C28 C29 C30 -175.53(15)
C22 C21 C30 C25 -50.7(2)
C22 C21 C30 C29 80.9(2)
C24 C25 C30 C21 51.6(2)
C26 C25 C30 C21 177.15(16)
C39 C25 C30 C21 -66.5(2)
C24 C25 C30 C29 -78.1(2)
C26 C25 C30 C29 47.4(2)
C39 C25 C30 C29 163.77(16)
C40 C29 C30 C21 -56.1(2)
C31 C29 C30 C21 65.0(2)
C28 C29 C30 C21 -179.72(15)
C40 C29 C30 C25 71.9(2)
C31 C29 C30 C25 -166.95(16)
C28 C29 C30 C25 -51.7(2)
C40 C29 C31 C32 -63.2(2)
C28 C29 C31 C32 56.9(2)
C30 C29 C31 C32 173.15(16)
C29 C31 C32 C33 -54.9(2)
C31 C32 C33 O6 167.14(16)
C31 C32 C33 C37 -75.9(2)
C31 C32 C33 C34 49.0(2)
C27 C28 C34 C33 -175.33(17)
C29 C28 C34 C33 57.5(2)
O6 C33 C34 C28 -166.52(16)
C37 C33 C34 C28 74.2(2)
C32 C33 C34 C28 -50.6(2)

loop_
_cod_related_entry_id
_cod_related_entry_code
_cod_related_entry_database
1 26362676 ChemSpider
